data_7042994
loop_
_publ_author_name
'Llabres, Pedro'
'Pitarch-Jarque, Javier'
'Ballesteros-Garrido, Rafael'
'Abarca, Bel\'en'
'Ballesteros, Rafael'
'Garc\'ia-Espa\~na, Enrique'

_publ_section_title
;
 Bicyclo[2.2.2]octane-1,4-dicarboxylic acid: Towards Transparent
 Metal-Organic Frameworks.
;
_journal_name_full 'Dalton Trans.'
_journal_paper_doi 10.1039/C7DT00855D
_journal_year 2017
_chemical_formula_moiety '0.25(C40 H48 O16 Zn4), 0.75(O)'
_chemical_formula_sum 'C10 H13.5 O4.75 Zn'
_chemical_formula_weight 275.08
_space_group_crystal_system monoclinic
_space_group_IT_number 15
_space_group_name_Hall '-I 2ya'
_space_group_name_H-M_alt 'I 1 2/a 1'
_symmetry_space_group_name_Hall '-I 2ya'
_symmetry_space_group_name_H-M 'I 1 2/a 1'
_atom_sites_solution_hydrogens geom
_atom_sites_solution_primary direct
_audit_creation_date 2017-04-21
_audit_creation_method
;
Olex2 1.2
(compiled 2016.02.19 svn.r3266 for OlexSys, GUI svn.r5155)
;
_audit_update_record
;
2017-04-21 deposited with the CCDC.
2017-05-10 downloaded from the CCDC.
;
_cell_angle_alpha 90
_cell_angle_beta 91.798(5)
_cell_angle_gamma 90
_cell_formula_units_Z 4
_cell_length_a 6.1355(4)
_cell_length_b 13.0213(7)
_cell_length_c 14.8255(7)
_cell_measurement_reflns_used 1366
_cell_measurement_temperature 119.90(14)
_cell_measurement_theta_max 28.6150
_cell_measurement_theta_min 3.6410
_cell_volume 1183.86(11)
_computing_cell_refinement 'CrysAlisPro 1.171.38.41q (Rigaku OD, 2015)'
_computing_data_collection 'CrysAlisPro 1.171.38.41q (Rigaku OD, 2015)'
_computing_data_reduction 'CrysAlisPro 1.171.38.41q (Rigaku OD, 2015)'
_computing_molecular_graphics 'Olex2 (Dolomanov et al., 2009)'
_computing_publication_material 'Olex2 (Dolomanov et al., 2009)'
_computing_structure_refinement 'ShelXL (Sheldrick, 2015)'
_computing_structure_solution 'ShelXT (Sheldrick, 2015)'
_diffrn_ambient_environment N~2~
_diffrn_ambient_temperature 119.90(14)
_diffrn_detector 'CCD plate'
_diffrn_detector_area_resol_mean 16.0267
_diffrn_detector_type Sapphire3
_diffrn_measured_fraction_theta_full 0.996
_diffrn_measured_fraction_theta_max 0.997
_diffrn_measurement_details
;
List of Runs (angles in degrees, time in seconds):

  # Type    Start    End  Width  t~exp~   \w     \q     \k     \f   Frames
#--------------------------------------------------------------------------
  1  \w    -25.00  15.00   1.00   10.00    --  -19.63  38.00  90.00   40
  2  \w    -51.00  29.00   1.00   10.00    --   20.88 -38.00-120.00   80
  3  \w    -82.00 -35.00   1.00   10.00    --  -19.63-178.00  90.00   47
  4  \w    -95.00 -40.00   1.00   10.00    --  -19.63 178.00  30.00   55
;
_diffrn_measurement_device 'four-circle diffractometer'
_diffrn_measurement_device_type 'SuperNova, Single source at offset, Sapphire3'
_diffrn_measurement_method '\w scans'
_diffrn_orient_matrix_type 'CrysAlisPro convention (1999,Acta A55,543-557)'
_diffrn_orient_matrix_UB_11 -0.0372378000
_diffrn_orient_matrix_UB_12 -0.0257790000
_diffrn_orient_matrix_UB_13 -0.0397326000
_diffrn_orient_matrix_UB_21 0.0303869000
_diffrn_orient_matrix_UB_22 0.0428874000
_diffrn_orient_matrix_UB_23 -0.0262750000
_diffrn_orient_matrix_UB_31 0.1052047000
_diffrn_orient_matrix_UB_32 -0.0215166000
_diffrn_orient_matrix_UB_33 -0.0047581000
_diffrn_radiation_monochromator mirror
_diffrn_radiation_probe x-ray
_diffrn_radiation_type MoK\a
_diffrn_radiation_wavelength 0.71073
_diffrn_reflns_av_R_equivalents 0.0391
_diffrn_reflns_av_unetI/netI 0.0647
_diffrn_reflns_Laue_measured_fraction_full 0.996
_diffrn_reflns_Laue_measured_fraction_max 0.997
_diffrn_reflns_limit_h_max 7
_diffrn_reflns_limit_h_min -4
_diffrn_reflns_limit_k_max 14
_diffrn_reflns_limit_k_min -16
_diffrn_reflns_limit_l_max 20
_diffrn_reflns_limit_l_min -20
_diffrn_reflns_number 2838
_diffrn_reflns_point_group_measured_fraction_full 0.996
_diffrn_reflns_point_group_measured_fraction_max 0.997
_diffrn_reflns_theta_full 25.000
_diffrn_reflns_theta_max 26.000
_diffrn_reflns_theta_min 3.672
_diffrn_source 'micro-focus sealed X-ray tube'
_diffrn_source_type 'SuperNova (Mo) X-ray Source'
_exptl_absorpt_coefficient_mu 2.074
_exptl_absorpt_correction_T_max 1.00000
_exptl_absorpt_correction_T_min 0.31976
_exptl_absorpt_correction_type multi-scan
_exptl_absorpt_process_details
;
CrysAlisPro 1.171.38.41q (Rigaku Oxford Diffraction, 2015)
Empirical absorption correction using spherical harmonics,
 implemented in SCALE3 ABSPACK scaling algorithm.
;
_exptl_crystal_colour colourless
_exptl_crystal_colour_primary colourless
_exptl_crystal_density_diffrn 1.543
_exptl_crystal_description block
_exptl_crystal_F_000 566
_exptl_crystal_size_max 0.29
_exptl_crystal_size_mid 0.13
_exptl_crystal_size_min 0.09
_refine_diff_density_max 0.932
_refine_diff_density_min -0.555
_refine_diff_density_rms 0.106
_refine_ls_extinction_method none
_refine_ls_goodness_of_fit_ref 1.069
_refine_ls_hydrogen_treatment constr
_refine_ls_matrix_type full
_refine_ls_number_parameters 110
_refine_ls_number_reflns 1166
_refine_ls_number_restraints 6
_refine_ls_restrained_S_all 1.077
_refine_ls_R_factor_all 0.0432
_refine_ls_R_factor_gt 0.0385
_refine_ls_shift/su_max 0.001
_refine_ls_shift/su_mean 0.000
_refine_ls_structure_factor_coef Fsqd
_refine_ls_weighting_details 'w=1/[\s^2^(Fo^2^)+(0.0502P)^2^] where P=(Fo^2^+2Fc^2^)/3'
_refine_ls_weighting_scheme calc
_refine_ls_wR_factor_gt 0.0925
_refine_ls_wR_factor_ref 0.0975
_reflns_Friedel_coverage 0.000
_reflns_number_gt 1055
_reflns_number_total 1166
_reflns_threshold_expression 'I > 2\s(I)'
_cod_data_source_file c7dt00855d2.cif
_cod_data_source_block tmof3
_cod_original_cell_volume 1183.86(12)
_cod_original_formula_sum 'C10 H13.50 O4.75 Zn'
_cod_database_code 7042994
_shelx_space_group_comment
;
The symmetry employed for this shelxl refinement is uniquely defined
by the following loop, which should always be used as a source of
symmetry information in preference to the above space-group names.
They are only intended as comments.
;
_reflns_odcompleteness_completeness 99.72
_reflns_odcompleteness_iscentric 1
_reflns_odcompleteness_theta 27.42
_olex2_refinement_description
;
1. Fixed Uiso
 At 1.2 times of:
  All C(H,H) groups
2. Uiso/Uaniso restraints and constraints
Uanis(C3) \\sim Ueq: with sigma of 0.008 and sigma for terminal atoms of 0.01
3. Others
 Fixed Sof: C3(0.5) H3A(0.5) H3B(0.5) C4(0.5) H4A(0.5) H4B(0.5) C5(0.5)
 H5A(0.5) H5B(0.5) C6(0.5) H6A(0.5) H6B(0.5) C7(0.5) H7A(0.5) H7B(0.5) C8(0.5)
 H8A(0.5) H8B(0.5) O4S(0.125) O3S(0.25)
4.a Secondary CH2 refined with riding coordinates:
 C3(H3A,H3B), C4(H4A,H4B), C5(H5A,H5B), C6(H6A,H6B), C7(H7A,H7B), C8(H8A,H8B)
;
_shelx_shelxl_version_number 2014/7
_olex2_submission_special_instructions 'No special instructions were received'
_oxdiff_exptl_absorpt_empirical_details
;
Empirical correction (ABSPACK) includes:
- Absorption correction using spherical harmonics
- Frame scaling
;
_oxdiff_exptl_absorpt_empirical_full_max 1.891
_oxdiff_exptl_absorpt_empirical_full_min 0.540

loop_
_space_group_symop_operation_xyz
'x, y, z'
'-x+1/2, y, -z'
'x+1/2, y+1/2, z+1/2'
'-x+1, y+1/2, -z+1/2'
'-x, -y, -z'
'x-1/2, -y, z'
'-x+1/2, -y+1/2, -z+1/2'
'x, -y+1/2, z+1/2'

loop_
_atom_site_label
_atom_site_type_symbol
_atom_site_fract_x
_atom_site_fract_y
_atom_site_fract_z
_atom_site_U_iso_or_equiv
_atom_site_adp_type
_atom_site_occupancy
_atom_site_site_symmetry_order
_atom_site_calc_flag
_atom_site_refinement_flags_posn
_atom_site_refinement_flags_adp
_atom_site_refinement_flags_occupancy
_atom_site_disorder_assembly
_atom_site_disorder_group
Zn1 Zn 0.2500 0.55813(3) 0.5000 0.0198(2) Uani 1 2 d S T P . .
O1 O 0.2915(3) 0.46957(19) 0.39607(14) 0.0275(5) Uani 1 1 d . . . . .
O2 O 0.5267(3) 0.35107(18) 0.44881(13) 0.0287(5) Uani 1 1 d . . . . .
C2 C 0.3075(5) 0.3098(3) 0.3176(2) 0.0352(9) Uani 1 1 d . . . . .
C1 C 0.3789(5) 0.3822(3) 0.3932(2) 0.0274(7) Uani 1 1 d . . . . .
C3 C 0.1728(15) 0.2314(8) 0.3449(5) 0.056(2) Uani 0.5 1 d . U . A 3
H3A H 0.0425 0.2610 0.3697 0.068 Uiso 0.5 1 calc R . . A 3
H3B H 0.2472 0.1929 0.3927 0.068 Uiso 0.5 1 calc R . . A 3
C4 C 0.0643(11) 0.2945(7) 0.3134(5) 0.0388(18) Uani 0.5 1 d . . . A 1
H4A H -0.0075 0.3605 0.3066 0.047 Uiso 0.5 1 calc R . . A 1
H4B H 0.0183 0.2638 0.3692 0.047 Uiso 0.5 1 calc R . . A 1
C5 C 0.1553(16) 0.3747(8) 0.2448(7) 0.070(3) Uani 0.5 1 d . . . A 4
H5A H 0.0248 0.3990 0.2734 0.084 Uiso 0.5 1 calc R . . A 4
H5B H 0.2348 0.4339 0.2235 0.084 Uiso 0.5 1 calc R . . A 4
C6 C 0.3940(13) 0.3424(7) 0.2316(5) 0.044(2) Uani 0.5 1 d . . . A 3
H6A H 0.5519 0.3456 0.2369 0.053 Uiso 0.5 1 calc R . . A 3
H6B H 0.3406 0.4107 0.2171 0.053 Uiso 0.5 1 calc R . . A 3
C7 C 0.5031(11) 0.2751(7) 0.2661(5) 0.044(2) Uani 0.5 1 d . . . A 1
H7A H 0.6028 0.2381 0.3065 0.053 Uiso 0.5 1 calc R . . A 1
H7B H 0.5791 0.3347 0.2437 0.053 Uiso 0.5 1 calc R . . A 1
C8 C 0.4076(15) 0.1964(6) 0.3354(6) 0.052(2) Uani 0.5 1 d . . . A 4
H8A H 0.5651 0.2006 0.3423 0.062 Uiso 0.5 1 calc R . . A 4
H8B H 0.3514 0.1684 0.3907 0.062 Uiso 0.5 1 calc R . . A 4
O4S O 0.7500 0.061(4) 0.5000 0.19(3) Uani 0.25 2 d S T P B 2
O3S O 0.601(5) 0.012(3) 0.477(2) 0.166(11) Uani 0.25 1 d . . . C 1

loop_
_atom_site_aniso_label
_atom_site_aniso_U_11
_atom_site_aniso_U_22
_atom_site_aniso_U_33
_atom_site_aniso_U_23
_atom_site_aniso_U_13
_atom_site_aniso_U_12
Zn1 0.0231(3) 0.0175(3) 0.0185(3) 0.000 -0.00381(18) 0.000
O1 0.0290(12) 0.0292(13) 0.0241(11) -0.0105(10) -0.0024(9) 0.0008(10)
O2 0.0339(13) 0.0239(13) 0.0279(11) -0.0043(9) -0.0060(9) -0.0054(9)
C2 0.0237(17) 0.041(2) 0.0409(19) -0.0241(17) -0.0050(13) -0.0022(15)
C1 0.0238(16) 0.0321(19) 0.0263(15) -0.0078(14) 0.0002(12) -0.0096(14)
C3 0.064(5) 0.064(5) 0.042(4) -0.022(4) 0.012(4) -0.026(4)
C4 0.027(4) 0.052(5) 0.037(4) -0.021(4) 0.000(3) -0.010(4)
C5 0.078(6) 0.056(6) 0.072(6) -0.043(5) -0.047(5) 0.033(5)
C6 0.044(5) 0.052(5) 0.036(4) -0.020(4) 0.011(3) -0.029(4)
C7 0.028(4) 0.062(6) 0.043(4) -0.039(4) -0.006(3) 0.001(4)
C8 0.065(5) 0.039(5) 0.050(4) -0.018(4) -0.027(4) 0.006(4)
O4S 0.16(6) 0.12(4) 0.29(7) 0.000 -0.03(5) 0.000
O3S 0.14(3) 0.21(4) 0.16(2) 0.02(3) 0.04(2) 0.07(3)

loop_
_atom_type_symbol
_atom_type_description
_atom_type_scat_dispersion_real
_atom_type_scat_dispersion_imag
_atom_type_scat_source
C C 0.0033 0.0016 'International Tables Vol C Tables 4.2.6.8 and 6.1.1.4'
H H 0.0000 0.0000 'International Tables Vol C Tables 4.2.6.8 and 6.1.1.4'
O O 0.0106 0.0060 'International Tables Vol C Tables 4.2.6.8 and 6.1.1.4'
Zn Zn 0.2839 1.4301 'International Tables Vol C Tables 4.2.6.8 and 6.1.1.4'

loop_
_geom_angle_atom_site_label_1
_geom_angle_atom_site_label_2
_geom_angle_atom_site_label_3
_geom_angle
_geom_angle_site_symmetry_1
_geom_angle_site_symmetry_3
O1 Zn1 O1 107.39(14) 2_556 .
O2 Zn1 O1 99.15(9) 5_666 2_556
O2 Zn1 O1 99.15(9) 6_565 .
O2 Zn1 O1 124.09(9) 6_565 2_556
O2 Zn1 O1 124.09(9) 5_666 .
O2 Zn1 O2 105.15(13) 5_666 6_565
C1 O1 Zn1 128.9(2) . .
C1 O2 Zn1 122.5(2) . 5_666
C1 C2 C5 108.1(4) . .
C1 C2 C8 110.3(3) . .
C3 C2 C1 113.8(4) . .
C3 C2 C6 135.0(5) . .
C4 C2 C1 112.1(3) . .
C4 C2 C7 137.8(4) . .
C6 C2 C1 111.1(4) . .
C7 C2 C1 110.1(3) . .
C8 C2 C5 141.6(4) . .
O1 C1 O2 124.2(3) . .
O1 C1 C2 118.2(3) . .
O2 C1 C2 117.6(3) . .
C2 C3 H3A 108.9 . .
C2 C3 H3B 108.9 . .
C2 C3 C6 113.3(6) . 7
H3A C3 H3B 107.7 . .
C6 C3 H3A 108.9 7 .
C6 C3 H3B 108.9 7 .
C2 C4 H4A 109.5 . .
C2 C4 H4B 109.5 . .
C2 C4 C7 110.8(5) . 7
H4A C4 H4B 108.1 . .
C7 C4 H4A 109.5 7 .
C7 C4 H4B 109.5 7 .
C2 C5 H5A 109.9 . .
C2 C5 H5B 109.9 . .
H5A C5 H5B 108.3 . .
C8 C5 C2 108.7(6) 7 .
C8 C5 H5A 109.9 7 .
C8 C5 H5B 109.9 7 .
C2 C6 C3 111.6(6) . 7
C2 C6 H6A 109.3 . .
C2 C6 H6B 109.3 . .
C3 C6 H6A 109.3 7 .
C3 C6 H6B 109.3 7 .
H6A C6 H6B 108.0 . .
C2 C7 C4 111.5(5) . 7
C2 C7 H7A 109.3 . .
C2 C7 H7B 109.3 . .
C4 C7 H7A 109.3 7 .
C4 C7 H7B 109.3 7 .
H7A C7 H7B 108.0 . .
C2 C8 H8A 109.7 . .
C2 C8 H8B 109.7 . .
C5 C8 C2 109.7(5) 7 .
C5 C8 H8A 109.7 7 .
C5 C8 H8B 109.7 7 .
H8A C8 H8B 108.2 . .

loop_
_geom_bond_atom_site_label_1
_geom_bond_atom_site_label_2
_geom_bond_distance
_geom_bond_site_symmetry_2
Zn1 O1 1.948(2) 2_556
Zn1 O1 1.948(2) .
Zn1 O2 1.946(2) 5_666
Zn1 O2 1.946(2) 6_565
O1 C1 1.259(4) .
O2 Zn1 1.946(2) 5_666
O2 C1 1.273(4) .
C2 C1 1.518(4) .
C2 C3 1.382(9) .
C2 C4 1.505(8) .
C2 C5 1.640(9) .
C2 C6 1.460(8) .
C2 C7 1.512(8) .
C2 C8 1.618(9) .
C3 H3A 0.9700 .
C3 H3B 0.9700 .
C3 C6 1.533(10) 7
C4 H4A 0.9700 .
C4 H4B 0.9700 .
C4 C7 1.532(9) 7
C5 H5A 0.9700 .
C5 H5B 0.9700 .
C5 C8 1.547(10) 7
C6 C3 1.533(10) 7
C6 H6A 0.9700 .
C6 H6B 0.9700 .
C7 C4 1.532(9) 7
C7 H7A 0.9700 .
C7 H7B 0.9700 .
C8 C5 1.547(10) 7
C8 H8A 0.9700 .
C8 H8B 0.9700 .
O3S O3S 1.46(6) 5_656

loop_
_geom_torsion_atom_site_label_1
_geom_torsion_atom_site_label_2
_geom_torsion_atom_site_label_3
_geom_torsion_atom_site_label_4
_geom_torsion
_geom_torsion_site_symmetry_1
_geom_torsion_site_symmetry_4
Zn1 O1 C1 O2 -28.0(4) . .
Zn1 O1 C1 C2 153.3(2) . .
Zn1 O2 C1 O1 -35.4(4) 5_666 .
Zn1 O2 C1 C2 143.3(2) 5_666 .
C1 C2 C3 C6 -178.8(6) . 7
C1 C2 C4 C7 177.5(5) . 7
C1 C2 C5 C8 176.7(7) . 7
C1 C2 C6 C3 178.8(6) . 7
C1 C2 C7 C4 -177.5(6) . 7
C1 C2 C8 C5 -176.7(7) . 7
C3 C2 C1 O1 -104.9(6) . .
C3 C2 C1 O2 76.3(6) . .
C3 C2 C6 C3 -3.5(15) . 7
C4 C2 C1 O1 -54.0(6) . .
C4 C2 C1 O2 127.2(5) . .
C4 C2 C7 C4 0.7(14) . 7
C5 C2 C1 O1 10.0(6) . .
C5 C2 C1 O2 -168.8(5) . .
C5 C2 C8 C5 2.6(16) . 7
C6 C2 C1 O1 73.3(6) . .
C6 C2 C1 O2 -105.5(5) . .
C6 C2 C3 C6 3.6(15) . 7
C7 C2 C1 O1 124.7(5) . .
C7 C2 C1 O2 -54.1(6) . .
C7 C2 C4 C7 -0.7(14) . 7
C8 C2 C1 O1 -170.5(4) . .
C8 C2 C1 O2 10.7(5) . .
C8 C2 C5 C8 -2.6(16) . 7
